data_7705159
loop_
_publ_author_name
'He, Zhiyuan'
'Xue, Xiaolian'
'Liu, Yilan'
'Yu, Na'
'Krogman, Jeremy P.'

_publ_section_title
;
 Aminolysis of bis[bis(trimethylsilyl)amido]-manganese, -iron, and -cobalt
 for the synthesis of mono- and bis-silylene complexes.
;
_journal_issue 36
_journal_name_full 'Dalton transactions (Cambridge, England : 2003)'
_journal_page_first 12586
_journal_page_last 12591
_journal_paper_doi 10.1039/d0dt00570c
_journal_volume 49
_journal_year 2020
_chemical_formula_moiety 'C30 H46 Cl4 Fe N4 Si2'
_chemical_formula_sum 'C30 H46 Cl4 Fe N4 Si2'
_chemical_formula_weight 716.54
_space_group_crystal_system monoclinic
_space_group_IT_number 4
_space_group_name_Hall 'P 2yb'
_space_group_name_H-M_alt 'P 1 21 1'
_atom_sites_solution_hydrogens geom
_atom_sites_solution_primary dual
_audit_creation_date 2019-12-16
_audit_creation_method
;
Olex2 1.2
(compiled 2018.05.29 svn.r3508 for OlexSys, GUI svn.r5506)
;
_audit_update_record
;
2020-02-14 deposited with the CCDC.	2020-08-05 downloaded from the CCDC.
;
_cell_angle_alpha 90
_cell_angle_beta 105.599(2)
_cell_angle_gamma 90
_cell_formula_units_Z 4
_cell_length_a 11.4312(7)
_cell_length_b 17.2983(12)
_cell_length_c 19.8767(16)
_cell_measurement_reflns_used 9982
_cell_measurement_temperature 150(2)
_cell_measurement_theta_max 26.407
_cell_measurement_theta_min 2.355
_cell_volume 3785.7(5)
_computing_cell_refinement 'SAINT v8.37A (Bruker, 2015)'
_computing_data_reduction 'SAINT v8.37A (Bruker, 2015)'
_computing_molecular_graphics 'Olex2 (Dolomanov et al., 2009)'
_computing_publication_material 'Olex2 (Dolomanov et al., 2009)'
_computing_structure_refinement 'ShelXL (Sheldrick, 2015)'
_computing_structure_solution 'ShelXT (Sheldrick, 2015)'
_diffrn_ambient_temperature 150.0
_diffrn_measured_fraction_theta_full 0.999
_diffrn_measured_fraction_theta_max 0.997
_diffrn_measurement_device_type 'Bruker APEX-II CCD'
_diffrn_measurement_method '\f and \w scans'
_diffrn_radiation_type MoK\a
_diffrn_radiation_wavelength 0.71073
_diffrn_reflns_av_R_equivalents 0.0649
_diffrn_reflns_av_unetI/netI 0.0551
_diffrn_reflns_Laue_measured_fraction_full 0.999
_diffrn_reflns_Laue_measured_fraction_max 0.997
_diffrn_reflns_limit_h_max 14
_diffrn_reflns_limit_h_min -13
_diffrn_reflns_limit_k_max 21
_diffrn_reflns_limit_k_min -21
_diffrn_reflns_limit_l_max 24
_diffrn_reflns_limit_l_min -24
_diffrn_reflns_number 65610
_diffrn_reflns_point_group_measured_fraction_full 0.998
_diffrn_reflns_point_group_measured_fraction_max 0.995
_diffrn_reflns_theta_full 25.242
_diffrn_reflns_theta_max 26.442
_diffrn_reflns_theta_min 2.128
_diffrn_standards_number 0
_exptl_absorpt_coefficient_mu 0.769
_exptl_absorpt_correction_T_max 0.7454
_exptl_absorpt_correction_T_min 0.6700
_exptl_absorpt_correction_type multi-scan
_exptl_absorpt_process_details
'SADABS-2016/2 (Bruker,2016/2) was used for absorption correction. wR2(int) was 0.0777 before and 0.0641 after correction. The Ratio of minimum to maximum transmission is 0.8988. The \l/2 correction factor is Not present.'
_exptl_crystal_colour 'clear yellowish yellow'
_exptl_crystal_colour_lustre clear
_exptl_crystal_colour_modifier yellowish
_exptl_crystal_colour_primary yellow
_exptl_crystal_density_diffrn 1.257
_exptl_crystal_description block
_exptl_crystal_F_000 1504
_exptl_crystal_recrystallization_method 'Re-crystallisation from solvent: Diethyl Ether'
_exptl_crystal_size_max 0.23
_exptl_crystal_size_mid 0.21
_exptl_crystal_size_min 0.15
_refine_diff_density_max 1.359
_refine_diff_density_min -0.676
_refine_diff_density_rms 0.106
_refine_ls_abs_structure_details
;
 Flack x determined using 4990 quotients [(I+)-(I-)]/[(I+)+(I-)]
 (Parsons, Flack and Wagner, Acta Cryst. B69 (2013) 249-259).
;
_refine_ls_abs_structure_Flack 0.099(10)
_refine_ls_extinction_method none
_refine_ls_goodness_of_fit_ref 1.033
_refine_ls_hydrogen_treatment constr
_refine_ls_matrix_type full
_refine_ls_number_parameters 763
_refine_ls_number_reflns 15507
_refine_ls_number_restraints 1
_refine_ls_restrained_S_all 1.033
_refine_ls_R_factor_all 0.0806
_refine_ls_R_factor_gt 0.0579
_refine_ls_shift/su_max 0.001
_refine_ls_shift/su_mean 0.000
_refine_ls_structure_factor_coef Fsqd
_refine_ls_weighting_details 'w=1/[\s^2^(Fo^2^)+(0.0998P)^2^+4.1885P] where P=(Fo^2^+2Fc^2^)/3'
_refine_ls_weighting_scheme calc
_refine_ls_wR_factor_gt 0.1535
_refine_ls_wR_factor_ref 0.1709
_reflns_Friedel_coverage 0.929
_reflns_Friedel_fraction_full 0.997
_reflns_Friedel_fraction_max 0.993
_reflns_number_gt 12310
_reflns_number_total 15507
_reflns_threshold_expression 'I > 2\s(I)'
_cod_data_source_file d0dt00570c2.cif
_cod_data_source_block 3
_cod_depositor_comments 'Adding full bibliography for 7705159--7705168.cif.'
_cod_database_code 7705159
_shelx_shelxl_version_number 2018/3
_shelx_space_group_comment
;
The symmetry employed for this shelxl refinement is uniquely defined
by the following loop, which should always be used as a source of
symmetry information in preference to the above space-group names.
They are only intended as comments.
;
_shelx_estimated_absorpt_t_max 0.893
_shelx_estimated_absorpt_t_min 0.843
_olex2_refinement_description
;
1. Fixed Uiso
 At 1.2 times of:
  All C(H) groups
 At 1.5 times of:
  All C(H,H,H) groups
2.a Aromatic/amide H refined with riding coordinates:
 C118(H118), C120(H120), C119(H119), C21(H21), C22(H22), C18(H18), C103(H103),
 C3(H3), C122(H122), C20(H20), C104(H104), C19(H19), C7(H7), C107(H107), C4(H4),
  C121(H121), C5(H5), C106(H106), C105(H105), C6(H6)
2.b Idealised Me refined as rotating group:
 C126(H12A,H12B,H12C), C110(H11D,H11E,H11F), C124(H12D,H12E,H12F), C30(H30A,
 H30B,H30C), C114(H11G,H11H,H11I), C24(H24A,H24B,H24C), C129(H12G,H12H,H12I),
 C125(H12J,H12K,H12L), C130(H13D,H13E,H13F), C111(H11J,H11K,H11L), C109(H10D,
 H10E,H10F), C10(H10A,H10B,H10C), C115(H11M,H11N,H11O), C113(H11P,H11Q,H11R),
 C26(H26A,H26B,H26C), C13(H13A,H13B,H13C), C29(H29A,H29B,H29C), C28(H28A,H28B,
 H28C), C15(H15A,H15B,H15C), C25(H25A,H25B,H25C), C11(H11A,H11B,H11C), C9(H9A,
 H9B,H9C), C128(H12M,H12N,H12O), C14(H14A,H14B,H14C)
;
_olex2_submission_special_instructions 'No special instructions were received'

loop_
_space_group_symop_operation_xyz
'x, y, z'
'-x, y+1/2, -z'

loop_
_atom_site_label
_atom_site_type_symbol
_atom_site_fract_x
_atom_site_fract_y
_atom_site_fract_z
_atom_site_U_iso_or_equiv
_atom_site_adp_type
_atom_site_occupancy
_atom_site_site_symmetry_order
_atom_site_calc_flag
_atom_site_refinement_flags_posn
_atom_site_refinement_flags_adp
_atom_site_refinement_flags_occupancy
_atom_site_disorder_assembly
_atom_site_disorder_group
Fe1 Fe -0.16735(10) 0.35913(6) 0.50019(6) 0.0281(3) Uani 1 1 d . . . . .
Fe11 Fe 1.20171(9) 0.65386(6) 0.97249(6) 0.0280(3) Uani 1 1 d . . . . .
Cl1 Cl -0.02066(15) 0.30547(9) 0.45619(10) 0.0239(4) Uani 1 1 d . . . . .
Cl12 Cl 1.05774(15) 0.71685(11) 1.01215(10) 0.0280(4) Uani 1 1 d . . . . .
Cl11 Cl 1.35369(17) 0.71713(11) 0.94220(11) 0.0342(4) Uani 1 1 d . . . . .
Cl2 Cl -0.31398(18) 0.28706(12) 0.52734(12) 0.0378(5) Uani 1 1 d . . . . .
Cl14 Cl 1.16974(19) 0.52386(14) 0.80315(12) 0.0427(5) Uani 1 1 d . . . . .
Cl13 Cl 1.21944(19) 0.48795(14) 1.11495(12) 0.0427(5) Uani 1 1 d . . . . .
Cl3 Cl -0.13677(19) 0.48349(14) 0.67378(11) 0.0408(5) Uani 1 1 d . . . . .
Cl4 Cl -0.1859(2) 0.52862(14) 0.36400(12) 0.0447(5) Uani 1 1 d . . . . .
Si1 Si -0.27691(19) 0.45269(12) 0.41411(12) 0.0277(5) Uani 1 1 d . . . . .
Si2 Si -0.05433(19) 0.42470(12) 0.60684(12) 0.0276(5) Uani 1 1 d . . . . .
Si12 Si 1.30860(19) 0.56451(13) 1.06431(12) 0.0285(5) Uani 1 1 d . . . . .
Si11 Si 1.08633(19) 0.58371(12) 0.86919(12) 0.0274(5) Uani 1 1 d . . . . .
N3 N 0.0901(6) 0.4738(4) 0.6109(3) 0.0291(14) Uani 1 1 d . . . . .
N101 N 1.4504(6) 0.5180(4) 1.0611(3) 0.0296(14) Uani 1 1 d . . . . .
N4 N 0.0687(6) 0.3680(4) 0.6641(4) 0.0312(15) Uani 1 1 d . . . . .
N104 N 0.9460(5) 0.5327(4) 0.8676(3) 0.0279(14) Uani 1 1 d . . . . .
N2 N -0.4076(6) 0.4188(4) 0.3451(4) 0.0317(15) Uani 1 1 d . . . . .
N1 N -0.4126(6) 0.5047(4) 0.4225(4) 0.0311(15) Uani 1 1 d . . . . .
N103 N 0.9588(6) 0.6359(4) 0.8125(4) 0.0314(15) Uani 1 1 d . . . . .
N102 N 1.4331(6) 0.6062(4) 1.1337(4) 0.0320(15) Uani 1 1 d . . . . .
C16 C 0.1505(7) 0.4104(5) 0.6439(4) 0.0285(17) Uani 1 1 d . . . . .
C118 C 0.7232(8) 0.6554(5) 0.8778(4) 0.0356(18) Uani 1 1 d . . . . .
H118 H 0.786238 0.675866 0.914824 0.043 Uiso 1 1 calc R . . . .
C120 C 0.5092(8) 0.6396(5) 0.8191(5) 0.040(2) Uani 1 1 d . . . . .
H120 H 0.426330 0.649159 0.816693 0.048 Uiso 1 1 calc R . . . .
C117 C 0.7511(7) 0.6078(5) 0.8267(4) 0.0301(17) Uani 1 1 d . . . . .
C17 C 0.2796(7) 0.3909(5) 0.6492(4) 0.0317(18) Uani 1 1 d . . . . .
C27 C 0.1259(7) 0.5395(5) 0.5738(4) 0.0318(17) Uani 1 1 d . . . . .
C119 C 0.6007(8) 0.6723(5) 0.8733(5) 0.043(2) Uani 1 1 d . . . . .
H119 H 0.580385 0.705306 0.906668 0.052 Uiso 1 1 calc R . . . .
C21 C 0.4922(8) 0.3972(5) 0.7085(6) 0.045(2) Uani 1 1 d . . . . .
H21 H 0.556349 0.414173 0.746700 0.054 Uiso 1 1 calc R . . . .
C116 C 0.8805(7) 0.5918(5) 0.8336(4) 0.0260(16) Uani 1 1 d . . . . .
C22 C 0.3717(7) 0.4159(5) 0.7058(5) 0.0381(19) Uani 1 1 d . . . . .
H22 H 0.353477 0.445159 0.742095 0.046 Uiso 1 1 calc R . . . .
C1 C -0.4828(7) 0.4574(4) 0.3743(4) 0.0281(16) Uani 1 1 d . . . . .
C2 C -0.6166(7) 0.4487(5) 0.3588(4) 0.0332(18) Uani 1 1 d . . . . .
C112 C 1.4872(7) 0.4613(5) 1.0147(5) 0.0341(18) Uani 1 1 d . . . . .
C18 C 0.3043(8) 0.3472(5) 0.5967(4) 0.0359(19) Uani 1 1 d . . . . .
H18 H 0.240121 0.330015 0.558570 0.043 Uiso 1 1 calc R . . . .
C102 C 1.6465(7) 0.5868(5) 1.1199(4) 0.0321(18) Uani 1 1 d . . . . .
C103 C 1.6840(8) 0.6349(5) 1.0735(5) 0.041(2) Uani 1 1 d . . . . .
H103 H 1.625933 0.659091 1.036185 0.050 Uiso 1 1 calc R . . . .
C127 C 0.9412(8) 0.7113(5) 0.7726(5) 0.039(2) Uani 1 1 d . . . . .
C101 C 1.5144(7) 0.5704(5) 1.1068(4) 0.0291(16) Uani 1 1 d . . . . .
C3 C -0.6934(8) 0.4872(6) 0.3043(5) 0.046(2) Uani 1 1 d . . . . .
H3 H -0.661358 0.519254 0.274716 0.056 Uiso 1 1 calc R . . . .
C123 C 0.9149(7) 0.4683(5) 0.9089(4) 0.0295(17) Uani 1 1 d . . . . .
C108 C 1.4458(8) 0.6765(5) 1.1784(5) 0.0357(19) Uani 1 1 d . . . . .
C12 C -0.4307(8) 0.3526(5) 0.2961(5) 0.0381(19) Uani 1 1 d . . . . .
C126 C 1.0255(9) 0.4151(5) 0.9262(6) 0.047(2) Uani 1 1 d . . . . .
H12A H 1.038814 0.394699 0.882922 0.070 Uiso 1 1 calc GR . . . .
H12B H 1.011511 0.372232 0.955324 0.070 Uiso 1 1 calc GR . . . .
H12C H 1.097214 0.444384 0.951672 0.070 Uiso 1 1 calc GR . . . .
C23 C 0.0788(8) 0.2926(5) 0.7003(5) 0.037(2) Uani 1 1 d . . . . .
C110 C 1.4801(9) 0.7474(6) 1.1420(5) 0.048(2) Uani 1 1 d . . . . .
H11D H 1.560511 0.739557 1.134371 0.072 Uiso 1 1 calc GR . . . .
H11E H 1.481908 0.793165 1.171307 0.072 Uiso 1 1 calc GR . . . .
H11F H 1.420013 0.754924 1.096933 0.072 Uiso 1 1 calc GR . . . .
C122 C 0.6597(8) 0.5779(5) 0.7730(5) 0.039(2) Uani 1 1 d . . . . .
H122 H 0.679165 0.546348 0.738372 0.047 Uiso 1 1 calc R . . . .
C20 C 0.5179(8) 0.3541(6) 0.6557(5) 0.042(2) Uani 1 1 d . . . . .
H20 H 0.599859 0.342254 0.657606 0.050 Uiso 1 1 calc R . . . .
C124 C 0.8906(8) 0.4979(6) 0.9760(5) 0.042(2) Uani 1 1 d . . . . .
H12D H 0.954303 0.534602 0.998700 0.062 Uiso 1 1 calc GR . . . .
H12E H 0.890490 0.454301 1.007513 0.062 Uiso 1 1 calc GR . . . .
H12F H 0.811482 0.523732 0.965032 0.062 Uiso 1 1 calc GR . . . .
C30 C 0.0168(9) 0.5928(5) 0.5545(5) 0.044(2) Uani 1 1 d . . . . .
H30A H -0.050781 0.566465 0.521609 0.066 Uiso 1 1 calc GR . . . .
H30B H 0.037796 0.639759 0.532796 0.066 Uiso 1 1 calc GR . . . .
H30C H -0.007227 0.606624 0.596747 0.066 Uiso 1 1 calc GR . . . .
C104 C 1.8084(9) 0.6472(7) 1.0825(5) 0.053(3) Uani 1 1 d . . . . .
H104 H 1.835300 0.678741 1.050579 0.064 Uiso 1 1 calc R . . . .
C19 C 0.4259(8) 0.3283(6) 0.6003(5) 0.044(2) Uani 1 1 d . . . . .
H19 H 0.444133 0.297881 0.564648 0.053 Uiso 1 1 calc R . . . .
C114 C 1.4980(9) 0.5019(6) 0.9472(5) 0.047(2) Uani 1 1 d . . . . .
H11G H 1.425483 0.533376 0.928010 0.070 Uiso 1 1 calc GR . . . .
H11H H 1.505328 0.462818 0.912869 0.070 Uiso 1 1 calc GR . . . .
H11I H 1.570139 0.535069 0.958102 0.070 Uiso 1 1 calc GR . . . .
C24 C 0.1803(9) 0.2960(6) 0.7686(5) 0.052(3) Uani 1 1 d . . . . .
H24A H 0.259345 0.296510 0.758157 0.077 Uiso 1 1 calc GR . . . .
H24B H 0.175124 0.250608 0.797193 0.077 Uiso 1 1 calc GR . . . .
H24C H 0.171423 0.343052 0.794258 0.077 Uiso 1 1 calc GR . . . .
C7 C -0.6629(9) 0.3991(6) 0.4018(5) 0.044(2) Uani 1 1 d . . . . .
H7 H -0.609696 0.370729 0.438389 0.053 Uiso 1 1 calc R . . . .
C107 C 1.7295(8) 0.5541(6) 1.1761(5) 0.044(2) Uani 1 1 d . . . . .
H107 H 1.703011 0.523087 1.208679 0.053 Uiso 1 1 calc R . . . .
C129 C 0.9085(13) 0.7765(7) 0.8159(7) 0.071(4) Uani 1 1 d . . . . .
H12G H 0.827596 0.767031 0.822277 0.107 Uiso 1 1 calc GR . . . .
H12H H 0.908398 0.825775 0.791582 0.107 Uiso 1 1 calc GR . . . .
H12I H 0.968305 0.778502 0.861580 0.107 Uiso 1 1 calc GR . . . .
C125 C 0.8039(8) 0.4222(6) 0.8645(5) 0.048(2) Uani 1 1 d . . . . .
H12J H 0.730129 0.453292 0.858202 0.072 Uiso 1 1 calc GR . . . .
H12K H 0.795238 0.373942 0.888586 0.072 Uiso 1 1 calc GR . . . .
H12L H 0.816458 0.410206 0.818736 0.072 Uiso 1 1 calc GR . . . .
C130 C 0.8419(10) 0.7005(6) 0.7042(5) 0.057(3) Uani 1 1 d . . . . .
H13D H 0.859244 0.654160 0.680159 0.086 Uiso 1 1 calc GR . . . .
H13E H 0.839708 0.745775 0.674253 0.086 Uiso 1 1 calc GR . . . .
H13F H 0.763063 0.694602 0.714327 0.086 Uiso 1 1 calc GR . . . .
C111 C 1.3209(8) 0.6885(6) 1.1911(5) 0.044(2) Uani 1 1 d . . . . .
H11J H 1.260276 0.696567 1.146320 0.066 Uiso 1 1 calc GR . . . .
H11K H 1.323291 0.733930 1.220924 0.066 Uiso 1 1 calc GR . . . .
H11L H 1.299125 0.642768 1.214192 0.066 Uiso 1 1 calc GR . . . .
C109 C 1.5401(8) 0.6600(6) 1.2484(5) 0.044(2) Uani 1 1 d . . . . .
H10D H 1.526346 0.608276 1.264844 0.065 Uiso 1 1 calc GR . . . .
H10E H 1.532002 0.698543 1.283071 0.065 Uiso 1 1 calc GR . . . .
H10F H 1.622005 0.662824 1.241940 0.065 Uiso 1 1 calc GR . . . .
C4 C -0.8166(8) 0.4794(8) 0.2925(6) 0.061(3) Uani 1 1 d . . . . .
H4 H -0.869562 0.506278 0.254711 0.073 Uiso 1 1 calc R . . . .
C8 C -0.4402(8) 0.5594(5) 0.4730(5) 0.0376(19) Uani 1 1 d . . . . .
C10 C -0.3293(9) 0.6079(6) 0.4986(6) 0.052(3) Uani 1 1 d . . . . .
H10A H -0.265205 0.577247 0.529837 0.078 Uiso 1 1 calc GR . . . .
H10B H -0.348434 0.652663 0.523981 0.078 Uiso 1 1 calc GR . . . .
H10C H -0.301465 0.625825 0.458719 0.078 Uiso 1 1 calc GR . . . .
C115 C 1.3887(10) 0.4003(6) 0.9985(7) 0.062(3) Uani 1 1 d . . . . .
H11M H 1.385276 0.374492 1.041807 0.093 Uiso 1 1 calc GR . . . .
H11N H 1.406758 0.362146 0.966228 0.093 Uiso 1 1 calc GR . . . .
H11O H 1.310204 0.424732 0.976892 0.093 Uiso 1 1 calc GR . . . .
C121 C 0.5382(8) 0.5940(5) 0.7694(5) 0.042(2) Uani 1 1 d . . . . .
H121 H 0.475420 0.573220 0.732327 0.051 Uiso 1 1 calc R . . . .
C5 C -0.8642(10) 0.4332(8) 0.3346(7) 0.066(4) Uani 1 1 d . . . . .
H5 H -0.949737 0.429039 0.326209 0.079 Uiso 1 1 calc R . . . .
C113 C 1.6088(9) 0.4220(6) 1.0514(6) 0.049(2) Uani 1 1 d . . . . .
H11P H 1.674071 0.460561 1.060758 0.073 Uiso 1 1 calc GR . . . .
H11Q H 1.626373 0.381353 1.021248 0.073 Uiso 1 1 calc GR . . . .
H11R H 1.603248 0.399274 1.095614 0.073 Uiso 1 1 calc GR . . . .
C26 C -0.0405(9) 0.2819(7) 0.7182(6) 0.059(3) Uani 1 1 d . . . . .
H26A H -0.058240 0.328103 0.742210 0.088 Uiso 1 1 calc GR . . . .
H26B H -0.035087 0.236835 0.748780 0.088 Uiso 1 1 calc GR . . . .
H26C H -0.105518 0.273774 0.675224 0.088 Uiso 1 1 calc GR . . . .
C13 C -0.3094(9) 0.3351(7) 0.2836(6) 0.058(3) Uani 1 1 d . . . . .
H13A H -0.277479 0.381768 0.266925 0.087 Uiso 1 1 calc GR . . . .
H13B H -0.318990 0.294217 0.248338 0.087 Uiso 1 1 calc GR . . . .
H13C H -0.252764 0.317773 0.327255 0.087 Uiso 1 1 calc GR . . . .
C29 C 0.2338(9) 0.5813(6) 0.6218(5) 0.049(2) Uani 1 1 d . . . . .
H29A H 0.214662 0.594948 0.665499 0.073 Uiso 1 1 calc GR . . . .
H29B H 0.251017 0.628424 0.598816 0.073 Uiso 1 1 calc GR . . . .
H29C H 0.305121 0.547411 0.631948 0.073 Uiso 1 1 calc GR . . . .
C106 C 1.8541(9) 0.5672(7) 1.1847(6) 0.055(3) Uani 1 1 d . . . . .
H106 H 1.912376 0.544190 1.222698 0.066 Uiso 1 1 calc R . . . .
C28 C 0.1563(9) 0.5105(6) 0.5066(5) 0.044(2) Uani 1 1 d . . . . .
H28A H 0.226867 0.476068 0.519347 0.066 Uiso 1 1 calc GR . . . .
H28B H 0.174744 0.554855 0.480508 0.066 Uiso 1 1 calc GR . . . .
H28C H 0.086480 0.482378 0.477510 0.066 Uiso 1 1 calc GR . . . .
C105 C 1.8918(8) 0.6131(7) 1.1382(5) 0.052(3) Uani 1 1 d . . . . .
H105 H 1.976097 0.621589 1.144321 0.062 Uiso 1 1 calc R . . . .
C6 C -0.7881(9) 0.3926(7) 0.3894(6) 0.053(3) Uani 1 1 d . . . . .
H6 H -0.821545 0.360421 0.418237 0.063 Uiso 1 1 calc R . . . .
C15 C -0.5188(10) 0.3759(7) 0.2271(5) 0.058(3) Uani 1 1 d . . . . .
H15A H -0.597690 0.388722 0.234744 0.088 Uiso 1 1 calc GR . . . .
H15B H -0.528542 0.332811 0.193983 0.088 Uiso 1 1 calc GR . . . .
H15C H -0.486780 0.420988 0.208084 0.088 Uiso 1 1 calc GR . . . .
C25 C 0.0983(12) 0.2279(6) 0.6525(6) 0.060(3) Uani 1 1 d . . . . .
H25A H 0.031397 0.227696 0.609684 0.090 Uiso 1 1 calc GR . . . .
H25B H 0.100788 0.178114 0.676477 0.090 Uiso 1 1 calc GR . . . .
H25C H 0.175268 0.236110 0.640743 0.090 Uiso 1 1 calc GR . . . .
C11 C -0.5485(9) 0.6098(6) 0.4387(6) 0.053(3) Uani 1 1 d . . . . .
H11A H -0.534422 0.634960 0.397417 0.080 Uiso 1 1 calc GR . . . .
H11B H -0.559436 0.649205 0.471885 0.080 Uiso 1 1 calc GR . . . .
H11C H -0.621711 0.577658 0.424632 0.080 Uiso 1 1 calc GR . . . .
C9 C -0.4621(10) 0.5148(7) 0.5352(5) 0.054(3) Uani 1 1 d . . . . .
H9A H -0.533371 0.481394 0.519064 0.081 Uiso 1 1 calc GR . . . .
H9B H -0.476016 0.551434 0.569857 0.081 Uiso 1 1 calc GR . . . .
H9C H -0.390722 0.483010 0.556511 0.081 Uiso 1 1 calc GR . . . .
C128 C 1.0608(9) 0.7261(7) 0.7563(7) 0.063(3) Uani 1 1 d . . . . .
H12M H 1.122962 0.738271 0.799603 0.094 Uiso 1 1 calc GR . . . .
H12N H 1.052029 0.769750 0.723918 0.094 Uiso 1 1 calc GR . . . .
H12O H 1.085090 0.679913 0.734900 0.094 Uiso 1 1 calc GR . . . .
C14 C -0.4774(12) 0.2826(6) 0.3289(6) 0.062(3) Uani 1 1 d . . . . .
H14A H -0.422434 0.272150 0.375112 0.094 Uiso 1 1 calc GR . . . .
H14B H -0.480712 0.237230 0.298892 0.094 Uiso 1 1 calc GR . . . .
H14C H -0.558928 0.293667 0.333626 0.094 Uiso 1 1 calc GR . . . .

loop_
_atom_site_aniso_label
_atom_site_aniso_U_11
_atom_site_aniso_U_22
_atom_site_aniso_U_33
_atom_site_aniso_U_23
_atom_site_aniso_U_13
_atom_site_aniso_U_12
Fe1 0.0270(6) 0.0235(5) 0.0337(6) 0.0008(5) 0.0082(5) -0.0011(4)
Fe11 0.0240(5) 0.0273(6) 0.0323(6) -0.0044(5) 0.0069(4) -0.0009(4)
Cl1 0.0213(8) 0.0186(8) 0.0362(10) -0.0033(7) 0.0153(7) 0.0039(6)
Cl12 0.0212(8) 0.0315(9) 0.0341(10) -0.0101(8) 0.0122(7) 0.0077(7)
Cl11 0.0300(9) 0.0279(9) 0.0509(12) -0.0098(9) 0.0217(9) -0.0120(8)
Cl2 0.0361(10) 0.0370(11) 0.0468(12) 0.0009(9) 0.0224(9) -0.0237(8)
Cl14 0.0376(11) 0.0532(13) 0.0408(12) -0.0123(10) 0.0167(9) 0.0018(9)
Cl13 0.0370(11) 0.0524(13) 0.0386(12) 0.0055(10) 0.0098(9) -0.0088(9)
Cl3 0.0393(11) 0.0487(12) 0.0369(12) -0.0060(10) 0.0144(9) 0.0095(9)
Cl4 0.0405(11) 0.0486(13) 0.0458(13) 0.0123(11) 0.0133(10) -0.0072(10)
Si1 0.0257(10) 0.0276(11) 0.0291(12) 0.0015(9) 0.0064(9) 0.0019(8)
Si2 0.0256(10) 0.0266(11) 0.0300(12) -0.0001(9) 0.0067(9) 0.0013(8)
Si12 0.0243(10) 0.0304(11) 0.0292(12) -0.0022(9) 0.0045(8) -0.0015(8)
Si11 0.0252(10) 0.0301(11) 0.0273(11) -0.0038(9) 0.0076(8) -0.0019(8)
N3 0.028(3) 0.026(3) 0.032(4) -0.002(3) 0.006(3) 0.004(3)
N101 0.030(3) 0.029(3) 0.030(4) -0.004(3) 0.008(3) -0.001(3)
N4 0.028(3) 0.028(3) 0.036(4) 0.004(3) 0.006(3) 0.002(3)
N104 0.024(3) 0.031(3) 0.028(3) -0.004(3) 0.006(3) -0.001(3)
N2 0.029(3) 0.034(4) 0.033(4) -0.006(3) 0.008(3) 0.003(3)
N1 0.026(3) 0.028(3) 0.038(4) -0.001(3) 0.005(3) 0.004(3)
N103 0.030(3) 0.034(4) 0.030(4) 0.006(3) 0.009(3) -0.001(3)
N102 0.029(3) 0.034(4) 0.032(4) -0.006(3) 0.006(3) 0.000(3)
C16 0.027(4) 0.029(4) 0.029(4) -0.002(3) 0.007(3) 0.004(3)
C118 0.039(5) 0.037(5) 0.030(4) 0.002(4) 0.008(4) 0.003(4)
C120 0.032(4) 0.042(5) 0.050(5) 0.018(4) 0.017(4) 0.008(4)
C117 0.025(4) 0.035(4) 0.029(4) 0.006(3) 0.004(3) 0.001(3)
C17 0.032(4) 0.027(4) 0.036(5) 0.004(3) 0.010(4) 0.003(3)
C27 0.035(4) 0.025(4) 0.034(4) -0.001(3) 0.007(3) 0.001(3)
C119 0.046(5) 0.042(5) 0.048(6) 0.012(4) 0.024(4) 0.008(4)
C21 0.031(4) 0.039(5) 0.056(6) 0.014(4) -0.003(4) -0.002(4)
C116 0.025(4) 0.032(4) 0.018(4) -0.003(3) 0.002(3) -0.005(3)
C22 0.029(4) 0.040(5) 0.044(5) -0.001(4) 0.007(4) 0.000(3)
C1 0.027(4) 0.027(4) 0.032(4) 0.001(3) 0.009(3) 0.000(3)
C2 0.027(4) 0.038(4) 0.035(4) -0.006(4) 0.010(3) -0.002(3)
C112 0.030(4) 0.031(4) 0.044(5) -0.007(4) 0.014(4) 0.003(3)
C18 0.035(4) 0.040(5) 0.032(5) 0.004(4) 0.007(3) 0.008(4)
C102 0.029(4) 0.035(4) 0.034(4) -0.004(4) 0.010(3) -0.004(3)
C103 0.040(5) 0.048(5) 0.039(5) -0.009(4) 0.015(4) -0.011(4)
C127 0.041(5) 0.035(5) 0.037(5) 0.007(4) 0.004(4) -0.002(4)
C101 0.027(4) 0.031(4) 0.026(4) 0.005(3) 0.001(3) -0.002(3)
C3 0.034(5) 0.057(6) 0.047(6) 0.005(5) 0.009(4) 0.008(4)
C123 0.029(4) 0.029(4) 0.031(4) 0.001(3) 0.007(3) -0.008(3)
C108 0.037(4) 0.037(5) 0.034(5) -0.008(4) 0.010(4) -0.004(3)
C12 0.038(4) 0.039(5) 0.038(5) -0.005(4) 0.011(4) 0.004(4)
C126 0.047(5) 0.029(4) 0.064(7) 0.013(4) 0.016(5) -0.001(4)
C23 0.040(5) 0.037(5) 0.035(5) 0.011(4) 0.011(4) 0.011(4)
C110 0.057(6) 0.040(5) 0.044(6) -0.009(4) 0.009(5) -0.005(4)
C122 0.035(4) 0.039(5) 0.038(5) -0.001(4) 0.003(4) -0.001(4)
C20 0.029(4) 0.044(5) 0.056(6) 0.018(5) 0.017(4) 0.012(4)
C124 0.046(5) 0.050(5) 0.033(5) 0.005(4) 0.017(4) 0.003(4)
C30 0.050(5) 0.032(5) 0.053(6) 0.009(4) 0.017(4) 0.005(4)
C104 0.050(6) 0.068(7) 0.049(6) -0.023(5) 0.026(5) -0.022(5)
C19 0.041(5) 0.043(5) 0.053(6) 0.014(4) 0.022(4) 0.013(4)
C114 0.054(6) 0.051(6) 0.036(5) -0.006(4) 0.014(4) 0.007(5)
C24 0.049(6) 0.049(6) 0.048(6) 0.017(5) -0.001(4) 0.001(4)
C7 0.048(5) 0.047(5) 0.042(5) -0.010(4) 0.020(4) -0.007(4)
C107 0.031(4) 0.057(6) 0.041(5) -0.001(4) 0.002(4) 0.006(4)
C129 0.108(10) 0.036(6) 0.079(9) 0.010(6) 0.044(8) 0.008(6)
C125 0.043(5) 0.044(5) 0.050(6) -0.008(5) 0.001(4) -0.018(4)
C130 0.061(6) 0.049(6) 0.051(6) 0.022(5) -0.004(5) -0.001(5)
C111 0.037(5) 0.047(5) 0.046(5) -0.020(4) 0.007(4) 0.006(4)
C109 0.037(5) 0.055(6) 0.033(5) -0.009(4) -0.003(4) 0.003(4)
C4 0.030(5) 0.090(9) 0.058(7) -0.014(6) 0.005(4) 0.005(5)
C8 0.041(5) 0.029(4) 0.045(5) -0.008(4) 0.014(4) 0.009(4)
C10 0.050(6) 0.048(6) 0.062(7) -0.022(5) 0.022(5) -0.008(4)
C115 0.064(7) 0.047(6) 0.080(8) -0.032(6) 0.029(6) -0.014(5)
C121 0.032(4) 0.038(5) 0.052(6) 0.013(4) 0.004(4) -0.003(4)
C5 0.034(5) 0.097(9) 0.079(8) -0.044(7) 0.035(6) -0.021(6)
C113 0.049(5) 0.034(5) 0.063(7) -0.003(5) 0.016(5) 0.012(4)
C26 0.049(6) 0.059(7) 0.068(8) 0.030(6) 0.017(5) 0.005(5)
C13 0.055(6) 0.066(7) 0.051(6) -0.021(5) 0.011(5) 0.010(5)
C29 0.048(5) 0.037(5) 0.053(6) 0.004(4) 0.000(5) -0.015(4)
C106 0.033(5) 0.073(7) 0.053(6) -0.017(6) 0.001(4) 0.008(5)
C28 0.053(6) 0.041(5) 0.041(5) 0.009(4) 0.019(4) 0.003(4)
C105 0.029(5) 0.082(8) 0.047(6) -0.029(6) 0.012(4) -0.006(5)
C6 0.050(6) 0.063(6) 0.055(6) -0.029(5) 0.030(5) -0.026(5)
C15 0.056(6) 0.072(8) 0.039(6) -0.022(5) -0.001(5) 0.006(5)
C25 0.094(8) 0.027(5) 0.063(7) 0.004(5) 0.028(6) 0.004(5)
C11 0.050(6) 0.041(5) 0.066(7) -0.005(5) 0.008(5) 0.016(4)
C9 0.062(6) 0.060(7) 0.040(6) -0.009(5) 0.013(5) 0.007(5)
C128 0.049(6) 0.066(7) 0.078(8) 0.031(6) 0.024(5) -0.008(5)
C14 0.092(8) 0.036(5) 0.067(7) -0.021(5) 0.034(7) -0.015(5)

loop_
_atom_type_symbol
_atom_type_description
_atom_type_scat_dispersion_real
_atom_type_scat_dispersion_imag
_atom_type_scat_source
C C 0.0033 0.0016 'International Tables Vol C Tables 4.2.6.8 and 6.1.1.4'
H H 0.0000 0.0000 'International Tables Vol C Tables 4.2.6.8 and 6.1.1.4'
Cl Cl 0.1484 0.1585 'International Tables Vol C Tables 4.2.6.8 and 6.1.1.4'
Fe Fe 0.3463 0.8444 'International Tables Vol C Tables 4.2.6.8 and 6.1.1.4'
N N 0.0061 0.0033 'International Tables Vol C Tables 4.2.6.8 and 6.1.1.4'
Si Si 0.0817 0.0704 'International Tables Vol C Tables 4.2.6.8 and 6.1.1.4'

loop_
_geom_angle_atom_site_label_1
_geom_angle_atom_site_label_2
_geom_angle_atom_site_label_3
_geom_angle
_geom_angle_site_symmetry_1
_geom_angle_site_symmetry_3
_geom_angle_publ_flag
Cl1 Fe1 Si1 106.97(8) . . ?
Cl1 Fe1 Si2 104.43(8) . . ?
Cl2 Fe1 Cl1 122.21(8) . . ?
Cl2 Fe1 Si1 104.98(9) . . ?
Cl2 Fe1 Si2 107.50(9) . . ?
Si1 Fe1 Si2 110.60(8) . . ?
Cl12 Fe11 Si12 107.75(9) . . ?
Cl12 Fe11 Si11 104.52(8) . . ?
Cl11 Fe11 Cl12 122.42(8) . . ?
Cl11 Fe11 Si12 103.76(8) . . ?
Cl11 Fe11 Si11 107.19(9) . . ?
Si11 Fe11 Si12 111.14(8) . . ?
Cl4 Si1 Fe1 121.59(11) . . ?
Cl4 Si1 C1 114.4(2) . . ?
N2 Si1 Fe1 118.3(2) . . ?
N2 Si1 Cl4 104.8(3) . . ?
N2 Si1 N1 71.7(3) . . ?
N2 Si1 C1 36.0(3) . . ?
N1 Si1 Fe1 123.2(2) . . ?
N1 Si1 Cl4 106.0(2) . . ?
N1 Si1 C1 36.4(3) . . ?
C1 Si1 Fe1 123.7(2) . . ?
Cl3 Si2 Fe1 123.66(12) . . ?
Cl3 Si2 C16 116.7(2) . . ?
N3 Si2 Fe1 120.7(2) . . ?
N3 Si2 Cl3 107.5(2) . . ?
N3 Si2 C16 37.0(3) . . ?
N4 Si2 Fe1 115.3(2) . . ?
N4 Si2 Cl3 105.4(2) . . ?
N4 Si2 N3 72.0(3) . . ?
N4 Si2 C16 35.9(3) . . ?
C16 Si2 Fe1 119.3(2) . . ?
Cl13 Si12 Fe11 123.27(11) . . ?
Cl13 Si12 C101 116.0(2) . . ?
N101 Si12 Fe11 121.4(2) . . ?
N101 Si12 Cl13 106.9(2) . . ?
N101 Si12 N102 71.6(3) . . ?
N101 Si12 C101 36.4(3) . . ?
N102 Si12 Fe11 116.1(2) . . ?
N102 Si12 Cl13 105.5(3) . . ?
N102 Si12 C101 36.1(3) . . ?
C101 Si12 Fe11 120.4(2) . . ?
Cl14 Si11 Fe11 122.61(11) . . ?
Cl14 Si11 C116 116.3(2) . . ?
N104 Si11 Fe11 121.9(2) . . ?
N104 Si11 Cl14 107.3(2) . . ?
N104 Si11 N103 71.0(3) . . ?
N104 Si11 C116 36.1(3) . . ?
N103 Si11 Fe11 115.8(2) . . ?
N103 Si11 Cl14 106.3(3) . . ?
N103 Si11 C116 35.7(3) . . ?
C116 Si11 Fe11 120.7(2) . . ?
C16 N3 Si2 88.9(5) . . ?
C16 N3 C27 133.5(7) . . ?
C27 N3 Si2 134.6(5) . . ?
C112 N101 Si12 135.7(5) . . ?
C101 N101 Si12 90.3(5) . . ?
C101 N101 C112 132.1(7) . . ?
C16 N4 Si2 90.1(5) . . ?
C16 N4 C23 131.5(7) . . ?
C23 N4 Si2 136.0(6) . . ?
C116 N104 Si11 90.5(5) . . ?
C116 N104 C123 132.0(6) . . ?
C123 N104 Si11 134.0(5) . . ?
C1 N2 Si1 90.4(5) . . ?
C1 N2 C12 130.5(7) . . ?
C12 N2 Si1 134.9(6) . . ?
C1 N1 Si1 89.6(5) . . ?
C1 N1 C8 132.7(7) . . ?
C8 N1 Si1 135.7(6) . . ?
C116 N103 Si11 90.9(5) . . ?
C116 N103 C127 131.0(7) . . ?
C127 N103 Si11 136.2(6) . . ?
C101 N102 Si12 90.0(5) . . ?
C101 N102 C108 130.3(7) . . ?
C108 N102 Si12 134.3(5) . . ?
N3 C16 Si2 54.1(4) . . ?
N3 C16 C17 125.3(7) . . ?
N4 C16 Si2 54.0(4) . . ?
N4 C16 N3 106.4(6) . . ?
N4 C16 C17 128.1(7) . . ?
C17 C16 Si2 164.4(6) . . ?
C117 C118 C119 119.3(8) . . ?
C121 C120 C119 120.6(8) . . ?
C118 C117 C116 117.3(7) . . ?
C122 C117 C118 120.4(8) . . ?
C122 C117 C116 122.3(8) . . ?
C22 C17 C16 120.6(8) . . ?
C18 C17 C16 118.1(8) . . ?
C18 C17 C22 121.3(8) . . ?
N3 C27 C30 106.0(7) . . ?
N3 C27 C29 109.9(7) . . ?
N3 C27 C28 109.8(7) . . ?
C30 C27 C29 110.0(8) . . ?
C30 C27 C28 109.8(7) . . ?
C29 C27 C28 111.2(8) . . ?
C120 C119 C118 119.2(9) . . ?
C20 C21 C22 120.2(9) . . ?
N104 C116 Si11 53.4(4) . . ?
N104 C116 C117 126.9(7) . . ?
N103 C116 Si11 53.4(4) . . ?
N103 C116 N104 105.4(6) . . ?
N103 C116 C117 127.4(7) . . ?
C117 C116 Si11 165.8(6) . . ?
C17 C22 C21 118.9(9) . . ?
N2 C1 Si1 53.6(4) . . ?
N2 C1 N1 106.4(7) . . ?
N2 C1 C2 127.3(7) . . ?
N1 C1 Si1 54.0(4) . . ?
N1 C1 C2 126.3(7) . . ?
C2 C1 Si1 168.8(6) . . ?
C3 C2 C1 121.4(8) . . ?
C3 C2 C7 120.6(8) . . ?
C7 C2 C1 118.0(8) . . ?
N101 C112 C114 110.0(7) . . ?
N101 C112 C115 106.0(7) . . ?
N101 C112 C113 111.5(7) . . ?
C115 C112 C114 111.1(8) . . ?
C115 C112 C113 108.5(8) . . ?
C113 C112 C114 109.7(7) . . ?
C17 C18 C19 119.3(9) . . ?
C103 C102 C101 118.5(8) . . ?
C107 C102 C103 121.0(8) . . ?
C107 C102 C101 120.6(8) . . ?
C102 C103 C104 119.3(10) . . ?
N103 C127 C129 111.1(8) . . ?
N103 C127 C130 108.8(7) . . ?
C129 C127 C130 110.8(9) . . ?
C128 C127 N103 105.0(8) . . ?
C128 C127 C129 111.7(9) . . ?
C128 C127 C130 109.2(9) . . ?
N101 C101 Si12 53.3(4) . . ?
N101 C101 C102 125.8(7) . . ?
N102 C101 Si12 54.0(4) . . ?
N102 C101 N101 105.7(7) . . ?
N102 C101 C102 128.4(7) . . ?
C102 C101 Si12 166.2(6) . . ?
C2 C3 C4 119.9(10) . . ?
N104 C123 C126 105.7(6) . . ?
N104 C123 C124 111.1(7) . . ?
N104 C123 C125 110.6(7) . . ?
C126 C123 C125 108.6(8) . . ?
C124 C123 C126 109.8(7) . . ?
C124 C123 C125 110.8(7) . . ?
N102 C108 C110 111.6(7) . . ?
N102 C108 C111 105.3(7) . . ?
N102 C108 C109 108.7(7) . . ?
C110 C108 C111 109.8(8) . . ?
C110 C108 C109 111.7(8) . . ?
C111 C108 C109 109.5(7) . . ?
N2 C12 C13 104.8(7) . . ?
N2 C12 C15 110.3(8) . . ?
N2 C12 C14 110.6(7) . . ?
C13 C12 C15 108.6(8) . . ?
C13 C12 C14 110.6(9) . . ?
C15 C12 C14 111.7(9) . . ?
N4 C23 C24 109.8(8) . . ?
N4 C23 C26 105.4(7) . . ?
N4 C23 C25 110.6(7) . . ?
C26 C23 C24 108.2(8) . . ?
C26 C23 C25 110.5(9) . . ?
C25 C23 C24 112.2(8) . . ?
C117 C122 C121 120.0(9) . . ?
C19 C20 C21 120.6(8) . . ?
C105 C104 C103 119.7(10) . . ?
C20 C19 C18 119.7(9) . . ?
C6 C7 C2 118.6(10) . . ?
C102 C107 C106 119.0(10) . . ?
C5 C4 C3 120.7(11) . . ?
N1 C8 C10 106.0(7) . . ?
N1 C8 C11 111.1(8) . . ?
N1 C8 C9 109.7(7) . . ?
C10 C8 C11 110.2(8) . . ?
C10 C8 C9 108.4(8) . . ?
C11 C8 C9 111.2(8) . . ?
C120 C121 C122 120.4(9) . . ?
C4 C5 C6 120.4(9) . . ?
C105 C106 C107 120.2(10) . . ?
C106 C105 C104 120.8(9) . . ?
C5 C6 C7 119.7(10) . . ?

loop_
_geom_bond_atom_site_label_1
_geom_bond_atom_site_label_2
_geom_bond_distance
_geom_bond_site_symmetry_2
_geom_bond_publ_flag
Fe1 Cl1 2.2862(18) . ?
Fe1 Cl2 2.2674(19) . ?
Fe1 Si1 2.442(2) . ?
Fe1 Si2 2.445(2) . ?
Fe11 Cl12 2.2836(19) . ?
Fe11 Cl11 2.267(2) . ?
Fe11 Si12 2.452(2) . ?
Fe11 Si11 2.444(2) . ?
Cl14 Si11 2.092(3) . ?
Cl13 Si12 2.088(3) . ?
Cl3 Si2 2.090(3) . ?
Cl4 Si1 2.087(3) . ?
Si1 N2 1.831(7) . ?
Si1 N1 1.840(7) . ?
Si1 C1 2.274(8) . ?
Si2 N3 1.840(7) . ?
Si2 N4 1.837(7) . ?
Si2 C16 2.271(8) . ?
Si12 N101 1.826(7) . ?
Si12 N102 1.842(7) . ?
Si12 C101 2.278(8) . ?
Si11 N104 1.824(7) . ?
Si11 N103 1.824(7) . ?
Si11 C116 2.271(8) . ?
N3 C16 1.367(10) . ?
N3 C27 1.470(10) . ?
N101 C112 1.482(10) . ?
N101 C101 1.351(10) . ?
N4 C16 1.332(11) . ?
N4 C23 1.479(11) . ?
N104 C116 1.338(10) . ?
N104 C123 1.483(10) . ?
N2 C1 1.337(10) . ?
N2 C12 1.481(11) . ?
N1 C1 1.349(10) . ?
N1 C8 1.474(10) . ?
N103 C116 1.326(10) . ?
N103 C127 1.512(11) . ?
N102 C101 1.342(11) . ?
N102 C108 1.490(10) . ?
C16 C17 1.490(11) . ?
C118 C117 1.408(12) . ?
C118 C119 1.409(12) . ?
C120 C119 1.404(14) . ?
C120 C121 1.373(14) . ?
C117 C116 1.476(10) . ?
C117 C122 1.378(11) . ?
C17 C22 1.387(12) . ?
C17 C18 1.377(12) . ?
C27 C30 1.516(12) . ?
C27 C29 1.524(12) . ?
C27 C28 1.551(12) . ?
C21 C22 1.401(12) . ?
C21 C20 1.381(14) . ?
C1 C2 1.484(11) . ?
C2 C3 1.370(13) . ?
C2 C7 1.411(13) . ?
C112 C114 1.548(13) . ?
C112 C115 1.513(13) . ?
C112 C113 1.543(12) . ?
C18 C19 1.411(12) . ?
C102 C103 1.393(12) . ?
C102 C101 1.489(11) . ?
C102 C107 1.379(12) . ?
C103 C104 1.400(13) . ?
C127 C129 1.525(15) . ?
C127 C130 1.531(13) . ?
C127 C128 1.509(13) . ?
C3 C4 1.371(13) . ?
C123 C126 1.525(12) . ?
C123 C124 1.523(12) . ?
C123 C125 1.556(11) . ?
C108 C110 1.528(13) . ?
C108 C111 1.529(12) . ?
C108 C109 1.540(12) . ?
C12 C13 1.505(13) . ?
C12 C15 1.522(13) . ?
C12 C14 1.538(14) . ?
C23 C24 1.532(13) . ?
C23 C26 1.511(13) . ?
C23 C25 1.522(14) . ?
C122 C121 1.399(12) . ?
C20 C19 1.377(14) . ?
C104 C105 1.383(15) . ?
C7 C6 1.390(13) . ?
C107 C106 1.407(13) . ?
C4 C5 1.370(17) . ?
C8 C10 1.492(12) . ?
C8 C11 1.517(12) . ?
C8 C9 1.534(14) . ?
C5 C6 1.388(17) . ?
C106 C105 1.372(16) . ?
